data_7058227
loop_
_publ_author_name
'Pisk, Jana'
'Rub\<ci\'c, Mirta'
'Kuzman, Dino'
'Cindri\'c, Marina'
'Agustin, Dominique'
'Vrdoljak, Vi\<snja'

_publ_section_title
;
 Molybdenum(vi) complexes of hemilabile aroylhydrazone ligands as
 efficient catalysts for greener cyclooctene epoxidation: an experimental
 and theoretical approach
;
_journal_issue 14
_journal_name_full 'New Journal of Chemistry'
_journal_page_first 5531
_journal_paper_doi 10.1039/C9NJ00229D
_journal_volume 43
_journal_year 2019
_chemical_formula_moiety 'C15 H13 Mo N3 O5, C2 H3 N'
_chemical_formula_sum 'C17 H16 Mo N4 O5'
_chemical_formula_weight 452.28
_chemical_name_common
'cyclo-bis(2-oxo-4-methoxybenzaldehyde 2-aminobenzoylhydrazonato-O,N,O\#8217;,N\#8217;)tetraoxo-dimolybdenum(VI)/acetonitrile (1/2)'
_space_group_crystal_system triclinic
_space_group_IT_number 2
_space_group_name_Hall '-P 1'
_space_group_name_H-M_alt 'P -1'
_symmetry_space_group_name_Hall '-P 1'
_symmetry_space_group_name_H-M 'P -1'
_atom_sites_solution_hydrogens mixed
_audit_creation_method SHELXL-2018/3
_audit_update_record
;
2018-12-23 deposited with the CCDC.    2019-03-06 downloaded from the CCDC.
;
_cell_angle_alpha 79.025(4)
_cell_angle_beta 89.996(3)
_cell_angle_gamma 74.990(4)
_cell_formula_units_Z 2
_cell_length_a 8.1916(4)
_cell_length_b 9.2854(5)
_cell_length_c 12.5130(5)
_cell_measurement_reflns_used 3752
_cell_measurement_temperature 296(2)
_cell_measurement_theta_max 30.5570
_cell_measurement_theta_min 4.6650
_cell_volume 901.26(8)
_computing_cell_refinement
;
CrysAlisPro, Agilent Technologies,
Version 1.171.36.32 (release 02-08-2013 CrysAlis171 .NET)
(compiled Aug  2 2013,16:46:58)
;
_computing_data_collection
;
CrysAlisPro, Agilent Technologies,
Version 1.171.36.32 (release 02-08-2013 CrysAlis171 .NET)
(compiled Aug  2 2013,16:46:58)
;
_computing_data_reduction
;
CrysAlisPro, Agilent Technologies,
Version 1.171.36.32 (release 02-08-2013 CrysAlis171 .NET)
(compiled Aug  2 2013,16:46:58)
;
_computing_structure_refinement 'SHELXL-2018/3 (Sheldrick, 2018)'
_computing_structure_solution 'SHELXS-2013 (Sheldrick, 2013)'
_diffrn_ambient_temperature 296(2)
_diffrn_detector_area_resol_mean 16.3426
_diffrn_measured_fraction_theta_full 0.995
_diffrn_measured_fraction_theta_max 0.997
_diffrn_measurement_device_type 'Xcalibur, Sapphire3'
_diffrn_measurement_method '\w scans'
_diffrn_radiation_monochromator graphite
_diffrn_radiation_source 'Enhance (Mo) X-ray Source'
_diffrn_radiation_type 'Mo K\a'
_diffrn_radiation_wavelength 0.71073
_diffrn_reflns_av_R_equivalents 0.0467
_diffrn_reflns_av_unetI/netI 0.0508
_diffrn_reflns_Laue_measured_fraction_full 0.995
_diffrn_reflns_Laue_measured_fraction_max 0.997
_diffrn_reflns_limit_h_max 11
_diffrn_reflns_limit_h_min -11
_diffrn_reflns_limit_k_max 12
_diffrn_reflns_limit_k_min -12
_diffrn_reflns_limit_l_max 17
_diffrn_reflns_limit_l_min -17
_diffrn_reflns_number 17424
_diffrn_reflns_point_group_measured_fraction_full 0.995
_diffrn_reflns_point_group_measured_fraction_max 0.997
_diffrn_reflns_theta_full 25.242
_diffrn_reflns_theta_max 28.997
_diffrn_reflns_theta_min 4.215
_exptl_absorpt_coefficient_mu 0.765
_exptl_absorpt_correction_T_max 1.00000
_exptl_absorpt_correction_T_min 0.87927
_exptl_absorpt_correction_type multi-scan
_exptl_absorpt_process_details
;
CrysAlisPro, Agilent Technologies,
Version 1.171.36.32 (release 02-08-2013 CrysAlis171 .NET)
(compiled Aug  2 2013,16:46:58)
Empirical absorption correction using spherical harmonics,
 implemented in SCALE3 ABSPACK scaling algorithm.
;
_exptl_crystal_colour orange
_exptl_crystal_density_diffrn 1.667
_exptl_crystal_description plate
_exptl_crystal_F_000 456
_exptl_crystal_size_max 0.45
_exptl_crystal_size_mid 0.08
_exptl_crystal_size_min 0.06
_refine_diff_density_max 0.356
_refine_diff_density_min -0.317
_refine_diff_density_rms 0.070
_refine_ls_extinction_method none
_refine_ls_goodness_of_fit_ref 1.006
_refine_ls_hydrogen_treatment mixed
_refine_ls_matrix_type full
_refine_ls_number_parameters 252
_refine_ls_number_reflns 4778
_refine_ls_number_restraints 2
_refine_ls_restrained_S_all 1.006
_refine_ls_R_factor_all 0.0587
_refine_ls_R_factor_gt 0.0370
_refine_ls_shift/su_max 0.000
_refine_ls_shift/su_mean 0.000
_refine_ls_structure_factor_coef Fsqd
_refine_ls_weighting_details 'w=1/[\s^2^(Fo^2^)+(0.0373P)^2^] where P=(Fo^2^+2Fc^2^)/3'
_refine_ls_weighting_scheme calc
_refine_ls_wR_factor_gt 0.0752
_refine_ls_wR_factor_ref 0.0820
_reflns_Friedel_coverage 0.000
_reflns_number_gt 3673
_reflns_number_total 4778
_reflns_threshold_expression 'I > 2\s(I)'
_cod_data_source_file c9nj00229d2.cif
_cod_data_source_block 3x2CH3CN
_cod_depositor_comments 'Adding full bibliography for 7058224--7058230.cif.'
_cod_database_code 7058227
_publcif_datablock.id {76d4e3e7-56f9-49fe-9611-314ba66db276}

_shelx_shelxl_version_number 2018/3
_shelx_space_group_comment
;
The symmetry employed for this shelxl refinement is uniquely defined
by the following loop, which should always be used as a source of
symmetry information in preference to the above space-group names.
They are only intended as comments.
;
_publcif_funding_html
;
;

loop_
_space_group_symop_operation_xyz
'x, y, z'
'-x, -y, -z'

loop_
_atom_site_label
_atom_site_type_symbol
_atom_site_fract_x
_atom_site_fract_y
_atom_site_fract_z
_atom_site_U_iso_or_equiv
_atom_site_adp_type
_atom_site_occupancy
_atom_site_site_symmetry_order
_atom_site_calc_flag
_atom_site_refinement_flags_posn
_atom_site_refinement_flags_adp
C15 C 1.2134(5) 0.6731(4) 0.4718(3) 0.0701(10) Uani 1 1 d . .
H15A H 1.122329 0.657486 0.516886 0.105 Uiso 1 1 calc R U
H15B H 1.287992 0.712842 0.509967 0.105 Uiso 1 1 calc R U
H15C H 1.274991 0.578096 0.454524 0.105 Uiso 1 1 calc R U
C16 C 0.3055(4) 0.1866(4) 0.4343(3) 0.0609(8) Uani 1 1 d . .
N4 N 0.3797(4) 0.2733(4) 0.4306(3) 0.0880(10) Uani 1 1 d . .
C17 C 0.2104(5) 0.0745(5) 0.4422(4) 0.0961(13) Uani 1 1 d . .
H17A H 0.221357 0.017535 0.515571 0.144 Uiso 1 1 calc R U
H17B H 0.253202 0.006847 0.393441 0.144 Uiso 1 1 calc R U
H17C H 0.093235 0.124563 0.422790 0.144 Uiso 1 1 calc R U
Mo1 Mo 0.82012(3) 0.28543(2) 0.18914(2) 0.03880(9) Uani 1 1 d . .
O2 O 0.8858(2) 0.4252(2) 0.26506(14) 0.0438(4) Uani 1 1 d . .
O4 O 0.7655(2) 0.1639(2) 0.29382(14) 0.0502(5) Uani 1 1 d . .
N1 N 0.6950(2) 0.4688(2) -0.04230(15) 0.0352(4) Uani 1 1 d . .
N2 N 0.7749(2) 0.4844(2) 0.05176(15) 0.0343(4) Uani 1 1 d . .
O1 O 0.6815(2) 0.2475(2) 0.07208(13) 0.0434(4) Uani 1 1 d . .
N3 N 0.4751(3) 0.5472(3) -0.22509(17) 0.0420(5) Uani 1 1 d D .
H3A H 0.538(3) 0.576(3) -0.184(2) 0.050 Uiso 1 1 d D U
H3B H 0.484(3) 0.582(3) -0.2926(14) 0.050 Uiso 1 1 d D U
C8 C 0.8159(3) 0.6113(3) 0.0465(2) 0.0354(5) Uani 1 1 d . .
H8 H 0.789858 0.682656 -0.018305 0.042 Uiso 1 1 calc R U
O3 O 1.0134(2) 0.1957(2) 0.15368(16) 0.0520(5) Uani 1 1 d . .
C1 C 0.6541(3) 0.3409(3) -0.02436(19) 0.0354(5) Uani 1 1 d . .
O5 O 1.1463(3) 0.7789(2) 0.37328(16) 0.0558(5) Uani 1 1 d . .
C2 C 0.5767(3) 0.2891(3) -0.11223(19) 0.0361(5) Uani 1 1 d . .
C14 C 0.9428(3) 0.7876(3) 0.1178(2) 0.0402(6) Uani 1 1 d . .
H14 H 0.917320 0.852962 0.050259 0.048 Uiso 1 1 calc R U
C9 C 0.8983(3) 0.6483(3) 0.1338(2) 0.0359(5) Uani 1 1 d . .
C10 C 0.9362(3) 0.5540(3) 0.2375(2) 0.0366(5) Uani 1 1 d . .
C3 C 0.5035(3) 0.3870(3) -0.2098(2) 0.0376(5) Uani 1 1 d . .
C12 C 1.0642(3) 0.7304(3) 0.2988(2) 0.0420(6) Uani 1 1 d . .
C13 C 1.0221(3) 0.8296(3) 0.1980(2) 0.0429(6) Uani 1 1 d . .
H13 H 1.047713 0.923134 0.185756 0.051 Uiso 1 1 calc R U
C7 C 0.5813(3) 0.1355(3) -0.0973(2) 0.0443(6) Uani 1 1 d . .
H7 H 0.626732 0.070906 -0.031973 0.053 Uiso 1 1 calc R U
C11 C 1.0214(3) 0.5940(3) 0.3184(2) 0.0420(6) Uani 1 1 d . .
H11 H 1.049606 0.528683 0.385766 0.050 Uiso 1 1 calc R U
C4 C 0.4451(3) 0.3254(3) -0.2906(2) 0.0471(6) Uani 1 1 d . .
H4 H 0.400290 0.388452 -0.356709 0.057 Uiso 1 1 calc R U
C6 C 0.5196(4) 0.0771(3) -0.1777(2) 0.0517(7) Uani 1 1 d . .
H6 H 0.523338 -0.025621 -0.166656 0.062 Uiso 1 1 calc R U
C5 C 0.4525(4) 0.1732(4) -0.2745(2) 0.0531(7) Uani 1 1 d . .
H5 H 0.411853 0.134689 -0.329309 0.064 Uiso 1 1 calc R U

loop_
_atom_site_aniso_label
_atom_site_aniso_U_11
_atom_site_aniso_U_22
_atom_site_aniso_U_33
_atom_site_aniso_U_23
_atom_site_aniso_U_13
_atom_site_aniso_U_12
C15 0.098(3) 0.069(2) 0.0531(19) -0.0056(16) -0.0203(17) -0.044(2)
C16 0.070(2) 0.056(2) 0.0525(19) -0.0021(15) -0.0036(15) -0.0170(17)
N4 0.109(3) 0.090(3) 0.073(2) -0.0009(18) -0.0016(18) -0.052(2)
C17 0.104(3) 0.072(3) 0.120(4) -0.011(2) -0.012(3) -0.041(2)
Mo1 0.05157(15) 0.03113(12) 0.03309(12) 0.00140(8) -0.00550(9) -0.01541(10)
O2 0.0608(11) 0.0383(10) 0.0352(10) 0.0006(7) -0.0065(8) -0.0241(9)
O4 0.0698(12) 0.0410(11) 0.0390(10) 0.0032(8) -0.0021(9) -0.0213(9)
N1 0.0373(10) 0.0362(11) 0.0316(11) -0.0023(8) -0.0012(8) -0.0117(9)
N2 0.0375(10) 0.0346(11) 0.0312(10) -0.0021(8) 0.0007(8) -0.0133(9)
O1 0.0611(11) 0.0373(10) 0.0336(9) 0.0004(7) -0.0047(8) -0.0215(8)
N3 0.0508(13) 0.0456(13) 0.0299(11) 0.0005(10) -0.0034(10) -0.0192(11)
C8 0.0350(12) 0.0314(13) 0.0374(13) -0.0014(10) 0.0021(10) -0.0082(10)
O3 0.0557(11) 0.0443(11) 0.0518(12) -0.0025(9) -0.0011(9) -0.0107(9)
C1 0.0356(12) 0.0373(13) 0.0316(12) -0.0026(10) 0.0012(10) -0.0096(10)
O5 0.0703(13) 0.0538(12) 0.0533(12) -0.0120(10) -0.0071(10) -0.0328(10)
C2 0.0357(12) 0.0405(14) 0.0345(13) -0.0094(11) 0.0045(10) -0.0128(11)
C14 0.0439(14) 0.0336(13) 0.0413(14) -0.0017(11) 0.0045(11) -0.0111(11)
C9 0.0347(12) 0.0321(13) 0.0393(13) -0.0034(10) 0.0022(10) -0.0087(10)
C10 0.0377(12) 0.0314(13) 0.0413(14) -0.0044(10) 0.0020(10) -0.0124(10)
C3 0.0368(12) 0.0429(14) 0.0348(13) -0.0073(11) 0.0049(10) -0.0139(11)
C12 0.0416(14) 0.0442(15) 0.0459(15) -0.0141(12) 0.0028(11) -0.0179(12)
C13 0.0481(14) 0.0344(14) 0.0503(16) -0.0079(12) 0.0053(12) -0.0186(12)
C7 0.0470(15) 0.0391(15) 0.0459(15) -0.0060(12) -0.0021(11) -0.0116(12)
C11 0.0465(14) 0.0400(14) 0.0407(14) -0.0049(11) -0.0058(11) -0.0156(12)
C4 0.0519(15) 0.0570(18) 0.0336(14) -0.0091(12) 0.0007(11) -0.0163(13)
C6 0.0608(17) 0.0443(16) 0.0547(18) -0.0170(14) 0.0006(14) -0.0173(14)
C5 0.0602(17) 0.061(2) 0.0447(16) -0.0243(14) 0.0006(13) -0.0184(15)

loop_
_atom_type_symbol
_atom_type_description
_atom_type_scat_dispersion_real
_atom_type_scat_dispersion_imag
_atom_type_scat_source
C C 0.0033 0.0016 'International Tables Vol C Tables 4.2.6.8 and 6.1.1.4'
H H 0.0000 0.0000 'International Tables Vol C Tables 4.2.6.8 and 6.1.1.4'
Mo Mo -1.6832 0.6857 'International Tables Vol C Tables 4.2.6.8 and 6.1.1.4'
N N 0.0061 0.0033 'International Tables Vol C Tables 4.2.6.8 and 6.1.1.4'
O O 0.0106 0.0060 'International Tables Vol C Tables 4.2.6.8 and 6.1.1.4'

loop_
_geom_angle_atom_site_label_1
_geom_angle_atom_site_label_2
_geom_angle_atom_site_label_3
_geom_angle
O5 C15 H15A 109.5
O5 C15 H15B 109.5
H15A C15 H15B 109.5
O5 C15 H15C 109.5
H15A C15 H15C 109.5
H15B C15 H15C 109.5
N4 C16 C17 178.5(4)
C16 C17 H17A 109.5
C16 C17 H17B 109.5
H17A C17 H17B 109.5
C16 C17 H17C 109.5
H17A C17 H17C 109.5
H17B C17 H17C 109.5
O3 Mo1 O4 106.76(9)
O3 Mo1 O2 98.76(9)
O4 Mo1 O2 101.44(8)
O3 Mo1 O1 98.41(8)
O4 Mo1 O1 97.04(8)
O2 Mo1 O1 149.88(7)
O3 Mo1 N2 96.25(8)
O4 Mo1 N2 155.83(8)
O2 Mo1 N2 81.84(7)
O1 Mo1 N2 71.83(7)
C10 O2 Mo1 136.49(16)
C1 N1 N2 109.40(19)
C8 N2 N1 115.8(2)
C8 N2 Mo1 128.74(16)
N1 N2 Mo1 115.43(14)
C1 O1 Mo1 120.07(15)
C3 N3 H3A 114(2)
C3 N3 H3B 108.7(19)
H3A N3 H3B 112(3)
N2 C8 C9 124.2(2)
N2 C8 H8 117.9
C9 C8 H8 117.9
N1 C1 O1 122.4(2)
N1 C1 C2 121.4(2)
O1 C1 C2 116.2(2)
C12 O5 C15 117.7(2)
C7 C2 C3 119.1(2)
C7 C2 C1 117.9(2)
C3 C2 C1 123.0(2)
C13 C14 C9 122.2(2)
C13 C14 H14 118.9
C9 C14 H14 118.9
C10 C9 C14 117.1(2)
C10 C9 C8 123.5(2)
C14 C9 C8 119.4(2)
O2 C10 C11 116.8(2)
O2 C10 C9 122.3(2)
C11 C10 C9 120.9(2)
C4 C3 C2 118.6(2)
C4 C3 N3 119.1(2)
C2 C3 N3 122.1(2)
O5 C12 C11 123.9(2)
O5 C12 C13 115.5(2)
C11 C12 C13 120.5(2)
C14 C13 C12 119.1(2)
C14 C13 H13 120.4
C12 C13 H13 120.4
C6 C7 C2 121.4(3)
C6 C7 H7 119.3
C2 C7 H7 119.3
C12 C11 C10 120.0(2)
C12 C11 H11 120.0
C10 C11 H11 120.0
C5 C4 C3 121.1(3)
C5 C4 H4 119.4
C3 C4 H4 119.4
C5 C6 C7 119.1(3)
C5 C6 H6 120.4
C7 C6 H6 120.4
C4 C5 C6 120.6(3)
C4 C5 H5 119.7
C6 C5 H5 119.7

loop_
_geom_bond_atom_site_label_1
_geom_bond_atom_site_label_2
_geom_bond_distance
C15 O5 1.430(4)
C15 H15A 0.9600
C15 H15B 0.9600
C15 H15C 0.9600
C16 N4 1.122(4)
C16 C17 1.443(5)
C17 H17A 0.9600
C17 H17B 0.9600
C17 H17C 0.9600
Mo1 O3 1.6897(19)
Mo1 O4 1.6992(17)
Mo1 O2 1.9254(17)
Mo1 O1 1.9903(17)
Mo1 N2 2.2232(19)
O2 C10 1.349(3)
N1 C1 1.295(3)
N1 N2 1.396(3)
N2 C8 1.296(3)
O1 C1 1.326(3)
N3 C3 1.420(3)
N3 H3A 0.848(16)
N3 H3B 0.857(16)
C8 C9 1.424(3)
C8 H8 0.9300
C1 C2 1.483(3)
O5 C12 1.356(3)
C2 C7 1.394(3)
C2 C3 1.404(3)
C14 C13 1.365(4)
C14 C9 1.412(3)
C14 H14 0.9300
C9 C10 1.405(3)
C10 C11 1.388(3)
C3 C4 1.393(3)
C12 C11 1.378(3)
C12 C13 1.397(4)
C13 H13 0.9300
C7 C6 1.382(4)
C7 H7 0.9300
C11 H11 0.9300
C4 C5 1.375(4)
C4 H4 0.9300
C6 C5 1.378(4)
C6 H6 0.9300
C5 H5 0.9300

loop_
_geom_torsion_atom_site_label_1
_geom_torsion_atom_site_label_2
_geom_torsion_atom_site_label_3
_geom_torsion_atom_site_label_4
_geom_torsion
C1 N1 N2 C8 -177.0(2)
C1 N1 N2 Mo1 4.4(2)
N1 N2 C8 C9 -179.9(2)
Mo1 N2 C8 C9 -1.6(3)
N2 N1 C1 O1 2.6(3)
N2 N1 C1 C2 -176.12(19)
Mo1 O1 C1 N1 -9.4(3)
Mo1 O1 C1 C2 169.33(15)
N1 C1 C2 C7 161.7(2)
O1 C1 C2 C7 -17.1(3)
N1 C1 C2 C3 -16.8(4)
O1 C1 C2 C3 164.4(2)
C13 C14 C9 C10 1.1(4)
C13 C14 C9 C8 -179.9(2)
N2 C8 C9 C10 -3.5(4)
N2 C8 C9 C14 177.6(2)
Mo1 O2 C10 C11 -160.44(18)
Mo1 O2 C10 C9 22.5(4)
C14 C9 C10 O2 173.8(2)
C8 C9 C10 O2 -5.1(4)
C14 C9 C10 C11 -3.1(4)
C8 C9 C10 C11 178.0(2)
C7 C2 C3 C4 -3.1(3)
C1 C2 C3 C4 175.4(2)
C7 C2 C3 N3 171.9(2)
C1 C2 C3 N3 -9.6(4)
C15 O5 C12 C11 9.4(4)
C15 O5 C12 C13 -171.3(3)
C9 C14 C13 C12 1.5(4)
O5 C12 C13 C14 178.5(2)
C11 C12 C13 C14 -2.1(4)
C3 C2 C7 C6 1.9(4)
C1 C2 C7 C6 -176.7(2)
O5 C12 C11 C10 179.5(2)
C13 C12 C11 C10 0.2(4)
O2 C10 C11 C12 -174.6(2)
C9 C10 C11 C12 2.5(4)
C2 C3 C4 C5 2.5(4)
N3 C3 C4 C5 -172.7(2)
C2 C7 C6 C5 0.1(4)
C3 C4 C5 C6 -0.6(4)
C7 C6 C5 C4 -0.7(4)

loop_
_publcif_info_exptl_table_extra_item
sin_theta_over_lambda_max
